data_4341650
loop_
_publ_author_name
'Gilbert-Wilson, Ryan'
'Field, Leslie D.'
'Bhadbhade, Mohan'

_publ_section_title
;
 Ruthenium Hydrides Containing the Superhindered Polydentate Polyphosphine
 Ligand P(CH2CH2P(t)Bu2)3.
;
_journal_name_full 'Inorganic chemistry'
_journal_page_first 141112150820006
_journal_paper_doi 10.1021/ic501895s
_journal_year 2014
_chemical_formula_sum 'C30 H67 Cl N2 P4 Ru'
_chemical_formula_weight 716.25
_space_group_crystal_system monoclinic
_space_group_IT_number 14
_space_group_name_Hall '-P 2yn'
_space_group_name_H-M_alt 'P 1 21/n 1'
_symmetry_space_group_name_Hall '-P 2yn'
_symmetry_space_group_name_H-M 'P 1 21/n 1'
_atom_sites_solution_hydrogens mixed
_audit_creation_method SHELXL-2014/6
_cell_angle_alpha 90
_cell_angle_beta 92.0640(10)
_cell_angle_gamma 90
_cell_formula_units_Z 4
_cell_length_a 8.4338(4)
_cell_length_b 20.2875(7)
_cell_length_c 21.5007(8)
_cell_measurement_reflns_used 9939
_cell_measurement_temperature 150(2)
_cell_measurement_theta_max 29.774
_cell_measurement_theta_min 2.564
_cell_volume 3676.4(3)
_computing_cell_refinement '<i>APEX2</i>  '
_computing_data_collection '<i>APEX2</i> (Bruker, 2007)'
_computing_data_reduction '<i>APEX2</i>  '
_computing_structure_refinement 'SHELXL-2014/6 (Sheldrick, 2014)'
_computing_structure_solution '<i>SHELXS-97</i> (Sheldrick, 2008)'
_diffrn_ambient_temperature 150(2)
_diffrn_measured_fraction_theta_full 0.999
_diffrn_measured_fraction_theta_max 1.000
_diffrn_measurement_device_type 'Bruker kappa APEXII CCD Area Detector'
_diffrn_measurement_method '\f scans and \w scans with \k offsets'
_diffrn_radiation_monochromator graphite
_diffrn_radiation_source 'fine-focus sealed tube'
_diffrn_radiation_type MoK\a
_diffrn_radiation_wavelength 0.71073
_diffrn_reflns_av_R_equivalents 0.0545
_diffrn_reflns_av_unetI/netI 0.0489
_diffrn_reflns_Laue_measured_fraction_full 0.999
_diffrn_reflns_Laue_measured_fraction_max 1.000
_diffrn_reflns_limit_h_max 10
_diffrn_reflns_limit_h_min -10
_diffrn_reflns_limit_k_max 24
_diffrn_reflns_limit_k_min -25
_diffrn_reflns_limit_l_max 27
_diffrn_reflns_limit_l_min -26
_diffrn_reflns_number 31508
_diffrn_reflns_point_group_measured_fraction_full 0.999
_diffrn_reflns_point_group_measured_fraction_max 1.000
_diffrn_reflns_theta_full 25.242
_diffrn_reflns_theta_max 26.999
_diffrn_reflns_theta_min 2.220
_exptl_absorpt_coefficient_mu 0.695
_exptl_absorpt_correction_T_max 0.928
_exptl_absorpt_correction_T_min 0.853
_exptl_absorpt_correction_type multi-scan
_exptl_absorpt_process_details 'SADABS (Bruker, 2001)'
_exptl_crystal_colour 'Orange red'
_exptl_crystal_density_diffrn 1.294
_exptl_crystal_description Blocks
_exptl_crystal_F_000 1528
_exptl_crystal_size_max 0.237
_exptl_crystal_size_mid 0.208
_exptl_crystal_size_min 0.109
_refine_diff_density_max 1.482
_refine_diff_density_min -1.189
_refine_diff_density_rms 0.097
_refine_ls_extinction_method none
_refine_ls_goodness_of_fit_ref 1.055
_refine_ls_hydrogen_treatment mixed
_refine_ls_matrix_type full
_refine_ls_number_parameters 365
_refine_ls_number_reflns 8012
_refine_ls_number_restraints 9
_refine_ls_restrained_S_all 1.064
_refine_ls_R_factor_all 0.0565
_refine_ls_R_factor_gt 0.0449
_refine_ls_shift/su_max 0.005
_refine_ls_shift/su_mean 0.000
_refine_ls_structure_factor_coef Fsqd
_refine_ls_weighting_details 'w=1/[\s^2^(Fo^2^)+(0.0398P)^2^+7.7073P] where P=(Fo^2^+2Fc^2^)/3'
_refine_ls_weighting_scheme calc
_refine_ls_wR_factor_gt 0.1040
_refine_ls_wR_factor_ref 0.1108
_reflns_Friedel_coverage 0.000
_reflns_number_gt 6638
_reflns_number_total 8012
_reflns_threshold_expression 'I > 2\s(I)'
_cod_data_source_file ic501895s_si_002.cif
_cod_data_source_block RuHClN2
_cod_database_code 4341650
_shelx_space_group_comment
;
The symmetry employed for this shelxl refinement is uniquely defined
by the following loop, which should always be used as a source of
symmetry information in preference to the above space-group names.
They are only intended as comments.
;
_shelx_estimated_absorpt_t_min 0.853
_shelx_estimated_absorpt_t_max 0.928
_shelxl_version_number 2014/6

loop_
_space_group_symop_operation_xyz
'x, y, z'
'-x+1/2, y+1/2, -z+1/2'
'-x, -y, -z'
'x-1/2, -y-1/2, z-1/2'

loop_
_atom_site_label
_atom_site_type_symbol
_atom_site_fract_x
_atom_site_fract_y
_atom_site_fract_z
_atom_site_U_iso_or_equiv
_atom_site_adp_type
_atom_site_occupancy
_atom_site_site_symmetry_order
_atom_site_calc_flag
_atom_site_refinement_flags_posn
_atom_site_refinement_flags_adp
Ru1 Ru 0.51791(3) 0.24705(2) 1.01142(2) 0.01580(8) Uani 1 1 d . U
H H 0.360(5) 0.2523(18) 1.052(2) 0.041(12) Uiso 1 1 d . .
Cl1 Cl 0.76622(11) 0.23439(5) 0.94613(5) 0.0379(2) Uani 1 1 d . .
N1 N 0.6266(6) 0.32278(19) 1.0553(2) 0.0684(14) Uani 1 1 d . U
N2 N 0.6857(5) 0.36153(18) 1.07409(17) 0.0548(11) Uani 1 1 d . U
P1 P 0.36339(10) 0.31546(4) 0.94320(4) 0.01873(17) Uani 1 1 d . .
P2 P 0.36715(9) 0.16324(4) 0.96805(4) 0.01549(16) Uani 1 1 d . .
P3 P 0.56965(9) 0.16833(4) 1.09133(4) 0.01652(17) Uani 1 1 d . .
P4 P 0.56208(10) 0.05786(4) 0.80170(4) 0.01883(17) Uani 1 1 d . .
C1 C 0.2279(4) 0.26148(16) 0.89562(16) 0.0248(7) Uani 1 1 d . .
H1A H 0.1282 0.2857 0.8858 0.030 Uiso 1 1 calc R U
H1B H 0.2781 0.2513 0.8558 0.030 Uiso 1 1 calc R U
C2 C 0.1880(4) 0.19657(16) 0.92845(15) 0.0227(7) Uani 1 1 d . .
H2A H 0.1458 0.1643 0.8975 0.027 Uiso 1 1 calc R U
H2B H 0.1055 0.2046 0.9592 0.027 Uiso 1 1 calc R U
C3 C 0.2993(4) 0.11131(16) 1.03154(14) 0.0199(6) Uani 1 1 d . .
H3A H 0.2182 0.1350 1.0551 0.024 Uiso 1 1 calc R U
H3B H 0.2513 0.0703 1.0145 0.024 Uiso 1 1 calc R U
C4 C 0.4428(4) 0.09470(15) 1.07465(15) 0.0203(6) Uani 1 1 d . .
H4A H 0.5071 0.0602 1.0549 0.024 Uiso 1 1 calc R U
H4B H 0.4049 0.0768 1.1143 0.024 Uiso 1 1 calc R U
C5 C 0.4417(4) 0.10041(15) 0.91480(14) 0.0204(6) Uani 1 1 d . .
H5A H 0.5298 0.0764 0.9365 0.025 Uiso 1 1 calc R U
H5B H 0.3558 0.0682 0.9057 0.025 Uiso 1 1 calc R U
C6 C 0.5009(4) 0.12640(16) 0.85294(14) 0.0212(7) Uani 1 1 d . .
H6A H 0.5922 0.1562 0.8611 0.025 Uiso 1 1 calc R U
H6B H 0.4155 0.1521 0.8315 0.025 Uiso 1 1 calc R U
C7 C 0.4694(4) 0.36483(17) 0.88178(16) 0.0264(7) Uani 1 1 d . .
C8 C 0.5374(5) 0.3167(2) 0.83490(18) 0.0406(10) Uani 1 1 d . .
H8A H 0.6130 0.3398 0.8091 0.061 Uiso 1 1 calc R U
H8B H 0.4511 0.2987 0.8083 0.061 Uiso 1 1 calc R U
H8C H 0.5918 0.2806 0.8573 0.061 Uiso 1 1 calc R U
C9 C 0.3660(5) 0.4139(2) 0.84443(19) 0.0443(10) Uani 1 1 d . .
H9A H 0.3355 0.4502 0.8716 0.066 Uiso 1 1 calc R U
H9B H 0.2704 0.3915 0.8280 0.066 Uiso 1 1 calc R U
H9C H 0.4258 0.4313 0.8098 0.066 Uiso 1 1 calc R U
C10 C 0.6083(5) 0.4018(2) 0.91381(18) 0.0389(9) Uani 1 1 d . .
H10A H 0.6682 0.4253 0.8825 0.058 Uiso 1 1 calc R U
H10B H 0.6781 0.3703 0.9358 0.058 Uiso 1 1 calc R U
H10C H 0.5673 0.4336 0.9436 0.058 Uiso 1 1 calc R U
C11 C 0.2182(4) 0.37258(17) 0.98369(17) 0.0303(8) Uani 1 1 d . .
C12 C 0.0817(7) 0.3979(3) 0.9397(3) 0.084(2) Uani 1 1 d . .
H12A H 0.0134 0.3609 0.9269 0.126 Uiso 1 1 calc R U
H12B H 0.1265 0.4181 0.9028 0.126 Uiso 1 1 calc R U
H12C H 0.0191 0.4307 0.9615 0.126 Uiso 1 1 calc R U
C13 C 0.3032(7) 0.4294(3) 1.0141(4) 0.103(3) Uani 1 1 d . .
H13A H 0.2271 0.4568 1.0359 0.155 Uiso 1 1 calc R U
H13B H 0.3541 0.4559 0.9823 0.155 Uiso 1 1 calc R U
H13C H 0.3842 0.4128 1.0440 0.155 Uiso 1 1 calc R U
C14 C 0.1294(5) 0.3346(2) 1.0317(2) 0.0477(11) Uani 1 1 d . .
H14A H 0.2038 0.3200 1.0650 0.072 Uiso 1 1 calc R U
H14B H 0.0786 0.2960 1.0121 0.072 Uiso 1 1 calc R U
H14C H 0.0483 0.3629 1.0492 0.072 Uiso 1 1 calc R U
C15 C 0.7745(4) 0.12987(17) 1.09911(15) 0.0243(7) Uani 1 1 d . .
C16 C 0.8079(4) 0.09741(19) 1.03651(17) 0.0332(8) Uani 1 1 d . .
H16A H 0.9204 0.0856 1.0355 0.050 Uiso 1 1 calc R U
H16B H 0.7815 0.1283 1.0027 0.050 Uiso 1 1 calc R U
H16C H 0.7430 0.0576 1.0314 0.050 Uiso 1 1 calc R U
C17 C 0.7973(5) 0.0766(2) 1.1492(2) 0.0505(12) Uani 1 1 d . .
H17A H 0.8960 0.0526 1.1425 0.076 Uiso 1 1 calc R U
H17B H 0.7076 0.0459 1.1467 0.076 Uiso 1 1 calc R U
H17C H 0.8029 0.0974 1.1904 0.076 Uiso 1 1 calc R U
C18 C 0.8948(4) 0.1853(2) 1.1100(2) 0.0413(10) Uani 1 1 d . .
H18A H 0.8775 0.2061 1.1503 0.062 Uiso 1 1 calc R U
H18B H 0.8818 0.2182 1.0768 0.062 Uiso 1 1 calc R U
H18C H 1.0025 0.1671 1.1098 0.062 Uiso 1 1 calc R U
C19 C 0.5042(4) 0.19372(16) 1.17186(15) 0.0220(7) Uani 1 1 d . .
C20 C 0.5268(9) 0.1423(3) 1.2219(2) 0.086(2) Uani 1 1 d . .
H20A H 0.6404 0.1355 1.2307 0.129 Uiso 1 1 calc R U
H20B H 0.4783 0.1008 1.2077 0.129 Uiso 1 1 calc R U
H20C H 0.4764 0.1572 1.2598 0.129 Uiso 1 1 calc R U
C21 C 0.5918(8) 0.2550(3) 1.1936(3) 0.096(3) Uani 1 1 d . .
H21A H 0.5786 0.2896 1.1620 0.145 Uiso 1 1 calc R U
H21B H 0.7049 0.2449 1.1999 0.145 Uiso 1 1 calc R U
H21C H 0.5489 0.2702 1.2328 0.145 Uiso 1 1 calc R U
C22 C 0.3289(5) 0.2093(3) 1.16853(19) 0.0688(18) Uani 1 1 d . .
H22A H 0.2964 0.2257 1.2090 0.103 Uiso 1 1 calc R U
H22B H 0.2690 0.1693 1.1577 0.103 Uiso 1 1 calc R U
H22C H 0.3077 0.2431 1.1367 0.103 Uiso 1 1 calc R U
C23 C 0.4704(4) 0.08457(16) 0.72443(15) 0.0222(7) Uani 1 1 d . .
C24 C 0.4972(4) 0.15581(17) 0.70407(16) 0.0293(8) Uani 1 1 d . .
H24A H 0.6095 0.1623 0.6956 0.044 Uiso 1 1 calc R U
H24B H 0.4665 0.1858 0.7373 0.044 Uiso 1 1 calc R U
H24C H 0.4326 0.1650 0.6663 0.044 Uiso 1 1 calc R U
C25 C 0.2914(4) 0.0733(2) 0.73145(19) 0.0384(9) Uani 1 1 d . .
H25A H 0.2346 0.0843 0.6923 0.058 Uiso 1 1 calc R U
H25B H 0.2534 0.1015 0.7648 0.058 Uiso 1 1 calc R U
H25C H 0.2724 0.0270 0.7417 0.058 Uiso 1 1 calc R U
C26 C 0.5246(5) 0.03826(19) 0.67298(17) 0.0371(9) Uani 1 1 d . .
H26A H 0.4592 0.0457 0.6350 0.056 Uiso 1 1 calc R U
H26B H 0.5131 -0.0076 0.6864 0.056 Uiso 1 1 calc R U
H26C H 0.6360 0.0471 0.6646 0.056 Uiso 1 1 calc R U
C27 C 0.7847(4) 0.06711(17) 0.80301(15) 0.0238(7) Uani 1 1 d . .
C28 C 0.8544(5) 0.0100(2) 0.7656(2) 0.0475(11) Uani 1 1 d . .
H28A H 0.9697 0.0087 0.7729 0.071 Uiso 1 1 calc R U
H28B H 0.8297 0.0166 0.7212 0.071 Uiso 1 1 calc R U
H28C H 0.8081 -0.0318 0.7791 0.071 Uiso 1 1 calc R U
C29 C 0.8394(4) 0.05855(19) 0.87124(17) 0.0323(8) Uani 1 1 d . .
H29A H 0.7909 0.0188 0.8882 0.048 Uiso 1 1 calc R U
H29B H 0.8072 0.0971 0.8952 0.048 Uiso 1 1 calc R U
H29C H 0.9552 0.0543 0.8740 0.048 Uiso 1 1 calc R U
C30 C 0.8505(5) 0.1322(2) 0.7797(2) 0.0420(10) Uani 1 1 d . .
H30A H 0.8008 0.1688 0.8014 0.063 Uiso 1 1 calc R U
H30B H 0.8275 0.1362 0.7349 0.063 Uiso 1 1 calc R U
H30C H 0.9655 0.1334 0.7878 0.063 Uiso 1 1 calc R U

loop_
_atom_site_aniso_label
_atom_site_aniso_U_11
_atom_site_aniso_U_22
_atom_site_aniso_U_33
_atom_site_aniso_U_23
_atom_site_aniso_U_13
_atom_site_aniso_U_12
Ru1 0.01779(13) 0.01333(13) 0.01616(13) -0.00060(9) -0.00120(9) -0.00139(9)
Cl1 0.0314(5) 0.0381(5) 0.0443(6) -0.0004(4) 0.0045(4) -0.0022(4)
N1 0.107(3) 0.0358(16) 0.059(2) 0.0185(15) -0.045(2) -0.0186(18)
N2 0.088(3) 0.0316(16) 0.042(2) 0.0071(14) -0.032(2) -0.0113(16)
P1 0.0231(4) 0.0149(4) 0.0182(4) 0.0009(3) 0.0003(3) 0.0006(3)
P2 0.0148(4) 0.0154(4) 0.0163(4) -0.0007(3) 0.0013(3) -0.0013(3)
P3 0.0174(4) 0.0153(4) 0.0168(4) 0.0001(3) -0.0011(3) 0.0006(3)
P4 0.0226(4) 0.0161(4) 0.0181(4) -0.0002(3) 0.0057(3) 0.0019(3)
C1 0.0250(17) 0.0251(17) 0.0239(17) 0.0005(14) -0.0063(13) 0.0018(13)
C2 0.0190(15) 0.0228(17) 0.0259(17) -0.0027(14) -0.0024(13) -0.0005(12)
C3 0.0196(15) 0.0202(16) 0.0201(15) -0.0029(13) 0.0041(12) -0.0048(12)
C4 0.0235(16) 0.0166(15) 0.0208(16) 0.0003(13) 0.0011(12) -0.0032(12)
C5 0.0228(16) 0.0193(16) 0.0195(16) -0.0020(13) 0.0038(12) -0.0003(12)
C6 0.0250(16) 0.0193(16) 0.0198(16) -0.0009(13) 0.0071(13) 0.0034(13)
C7 0.0326(19) 0.0238(17) 0.0232(17) 0.0058(14) 0.0039(14) -0.0024(14)
C8 0.048(2) 0.041(2) 0.033(2) 0.0022(18) 0.0158(18) -0.0026(19)
C9 0.045(2) 0.051(3) 0.038(2) 0.024(2) 0.0035(18) 0.006(2)
C10 0.039(2) 0.041(2) 0.036(2) 0.0068(18) 0.0055(17) -0.0155(18)
C11 0.036(2) 0.0219(18) 0.034(2) 0.0003(15) 0.0103(16) 0.0077(15)
C12 0.093(4) 0.101(5) 0.060(3) 0.028(3) 0.024(3) 0.074(4)
C13 0.070(4) 0.075(4) 0.169(7) -0.091(5) 0.060(4) -0.031(3)
C14 0.049(3) 0.038(2) 0.059(3) 0.011(2) 0.032(2) 0.0169(19)
C15 0.0223(16) 0.0261(17) 0.0244(17) -0.0004(14) -0.0009(13) 0.0065(13)
C16 0.0306(19) 0.034(2) 0.035(2) -0.0078(17) 0.0020(15) 0.0098(16)
C17 0.042(2) 0.061(3) 0.049(3) 0.021(2) 0.002(2) 0.027(2)
C18 0.0203(18) 0.049(2) 0.055(3) -0.019(2) 0.0011(17) -0.0007(16)
C19 0.0235(16) 0.0224(17) 0.0199(16) -0.0041(13) -0.0011(13) 0.0018(13)
C20 0.171(7) 0.066(4) 0.024(2) 0.016(2) 0.028(3) 0.060(4)
C21 0.099(5) 0.109(5) 0.085(4) -0.081(4) 0.065(4) -0.074(4)
C22 0.032(2) 0.152(6) 0.023(2) -0.005(3) 0.0057(17) 0.032(3)
C23 0.0242(16) 0.0226(16) 0.0198(16) 0.0014(13) 0.0012(12) -0.0014(13)
C24 0.036(2) 0.0259(18) 0.0258(18) 0.0057(15) -0.0020(15) 0.0003(15)
C25 0.0238(19) 0.049(2) 0.042(2) 0.0088(19) -0.0045(16) -0.0030(17)
C26 0.051(2) 0.036(2) 0.0230(18) -0.0071(16) -0.0058(17) 0.0048(18)
C27 0.0210(16) 0.0281(18) 0.0225(16) 0.0013(14) 0.0040(13) 0.0045(13)
C28 0.031(2) 0.064(3) 0.048(2) -0.023(2) -0.0010(18) 0.021(2)
C29 0.033(2) 0.034(2) 0.0300(19) 0.0034(16) -0.0022(15) -0.0041(16)
C30 0.0238(19) 0.049(2) 0.054(3) 0.021(2) 0.0079(17) -0.0019(17)

loop_
_atom_type_symbol
_atom_type_description
_atom_type_scat_dispersion_real
_atom_type_scat_dispersion_imag
_atom_type_scat_source
C C 0.0033 0.0016 'International Tables Vol C Tables 4.2.6.8 and 6.1.1.4'
H H 0.0000 0.0000 'International Tables Vol C Tables 4.2.6.8 and 6.1.1.4'
P P 0.1023 0.0942 'International Tables Vol C Tables 4.2.6.8 and 6.1.1.4'
Cl Cl 0.1484 0.1585 'International Tables Vol C Tables 4.2.6.8 and 6.1.1.4'
Ru Ru -1.2594 0.8363 'International Tables Vol C Tables 4.2.6.8 and 6.1.1.4'
N N 0.0061 0.0033 'International Tables Vol C Tables 4.2.6.8 and 6.1.1.4'

loop_
_geom_angle_atom_site_label_1
_geom_angle_atom_site_label_2
_geom_angle_atom_site_label_3
_geom_angle
N1 Ru1 P2 173.10(16)
N1 Ru1 P1 94.25(11)
P2 Ru1 P1 84.17(3)
N1 Ru1 P3 96.09(11)
P2 Ru1 P3 83.15(3)
P1 Ru1 P3 157.29(3)
N1 Ru1 Cl1 88.04(16)
P2 Ru1 Cl1 98.84(3)
P1 Ru1 Cl1 99.24(3)
P3 Ru1 Cl1 101.27(3)
N1 Ru1 H 93.9(14)
P2 Ru1 H 79.2(14)
P1 Ru1 H 81.3(15)
P3 Ru1 H 77.9(14)
Cl1 Ru1 H 177.9(13)
N2 N1 Ru1 175.4(5)
C1 P1 C7 102.85(16)
C1 P1 C11 102.45(17)
C7 P1 C11 108.67(16)
C1 P1 Ru1 107.93(11)
C7 P1 Ru1 118.32(11)
C11 P1 Ru1 114.71(12)
C3 P2 C2 106.47(15)
C3 P2 C5 100.84(15)
C2 P2 C5 105.12(15)
C3 P2 Ru1 107.80(10)
C2 P2 Ru1 110.45(11)
C5 P2 Ru1 124.62(11)
C4 P3 C15 101.64(15)
C4 P3 C19 102.01(15)
C15 P3 C19 108.87(14)
C4 P3 Ru1 108.08(10)
C15 P3 Ru1 118.90(11)
C19 P3 Ru1 115.06(10)
C6 P4 C27 102.36(15)
C6 P4 C23 101.15(15)
C27 P4 C23 111.16(15)
C2 C1 P1 113.1(2)
C2 C1 H1A 109.0
P1 C1 H1A 109.0
C2 C1 H1B 109.0
P1 C1 H1B 109.0
H1A C1 H1B 107.8
C1 C2 P2 109.8(2)
C1 C2 H2A 109.7
P2 C2 H2A 109.7
C1 C2 H2B 109.7
P2 C2 H2B 109.7
H2A C2 H2B 108.2
C4 C3 P2 108.4(2)
C4 C3 H3A 110.0
P2 C3 H3A 110.0
C4 C3 H3B 110.0
P2 C3 H3B 110.0
H3A C3 H3B 108.4
C3 C4 P3 112.0(2)
C3 C4 H4A 109.2
P3 C4 H4A 109.2
C3 C4 H4B 109.2
P3 C4 H4B 109.2
H4A C4 H4B 107.9
C6 C5 P2 115.6(2)
C6 C5 H5A 108.4
P2 C5 H5A 108.4
C6 C5 H5B 108.4
P2 C5 H5B 108.4
H5A C5 H5B 107.5
C5 C6 P4 111.3(2)
C5 C6 H6A 109.4
P4 C6 H6A 109.4
C5 C6 H6B 109.4
P4 C6 H6B 109.4
H6A C6 H6B 108.0
C8 C7 C9 106.8(3)
C8 C7 C10 108.1(3)
C9 C7 C10 109.2(3)
C8 C7 P1 108.5(2)
C9 C7 P1 115.6(3)
C10 C7 P1 108.4(2)
C7 C8 H8A 109.5
C7 C8 H8B 109.5
H8A C8 H8B 109.5
C7 C8 H8C 109.5
H8A C8 H8C 109.5
H8B C8 H8C 109.5
C7 C9 H9A 109.5
C7 C9 H9B 109.5
H9A C9 H9B 109.5
C7 C9 H9C 109.5
H9A C9 H9C 109.5
H9B C9 H9C 109.5
C7 C10 H10A 109.5
C7 C10 H10B 109.5
H10A C10 H10B 109.5
C7 C10 H10C 109.5
H10A C10 H10C 109.5
H10B C10 H10C 109.5
C13 C11 C14 109.7(4)
C13 C11 C12 110.2(5)
C14 C11 C12 102.2(4)
C13 C11 P1 111.1(3)
C14 C11 P1 110.0(2)
C12 C11 P1 113.3(3)
C11 C12 H12A 109.5
C11 C12 H12B 109.5
H12A C12 H12B 109.5
C11 C12 H12C 109.5
H12A C12 H12C 109.5
H12B C12 H12C 109.5
C11 C13 H13A 109.5
C11 C13 H13B 109.5
H13A C13 H13B 109.5
C11 C13 H13C 109.5
H13A C13 H13C 109.5
H13B C13 H13C 109.5
C11 C14 H14A 109.5
C11 C14 H14B 109.5
H14A C14 H14B 109.5
C11 C14 H14C 109.5
H14A C14 H14C 109.5
H14B C14 H14C 109.5
C18 C15 C16 108.0(3)
C18 C15 C17 110.2(3)
C16 C15 C17 107.0(3)
C18 C15 P3 108.0(2)
C16 C15 P3 107.1(2)
C17 C15 P3 116.3(3)
C15 C16 H16A 109.5
C15 C16 H16B 109.5
H16A C16 H16B 109.5
C15 C16 H16C 109.5
H16A C16 H16C 109.5
H16B C16 H16C 109.5
C15 C17 H17A 109.5
C15 C17 H17B 109.5
H17A C17 H17B 109.5
C15 C17 H17C 109.5
H17A C17 H17C 109.5
H17B C17 H17C 109.5
C15 C18 H18A 109.5
C15 C18 H18B 109.5
H18A C18 H18B 109.5
C15 C18 H18C 109.5
H18A C18 H18C 109.5
H18B C18 H18C 109.5
C20 C19 C22 106.1(4)
C20 C19 C21 107.5(5)
C22 C19 C21 108.0(4)
C20 C19 P3 115.4(3)
C22 C19 P3 109.2(2)
C21 C19 P3 110.4(3)
C19 C20 H20A 109.5
C19 C20 H20B 109.5
H20A C20 H20B 109.5
C19 C20 H20C 109.5
H20A C20 H20C 109.5
H20B C20 H20C 109.5
C19 C21 H21A 109.5
C19 C21 H21B 109.5
H21A C21 H21B 109.5
C19 C21 H21C 109.5
H21A C21 H21C 109.5
H21B C21 H21C 109.5
C19 C22 H22A 109.5
C19 C22 H22B 109.5
H22A C22 H22B 109.5
C19 C22 H22C 109.5
H22A C22 H22C 109.5
H22B C22 H22C 109.5
C24 C23 C26 108.8(3)
C24 C23 C25 108.9(3)
C26 C23 C25 107.4(3)
C24 C23 P4 117.6(2)
C26 C23 P4 109.6(2)
C25 C23 P4 104.1(2)
C23 C24 H24A 109.5
C23 C24 H24B 109.5
H24A C24 H24B 109.5
C23 C24 H24C 109.5
H24A C24 H24C 109.5
H24B C24 H24C 109.5
C23 C25 H25A 109.5
C23 C25 H25B 109.5
H25A C25 H25B 109.5
C23 C25 H25C 109.5
H25A C25 H25C 109.5
H25B C25 H25C 109.5
C23 C26 H26A 109.5
C23 C26 H26B 109.5
H26A C26 H26B 109.5
C23 C26 H26C 109.5
H26A C26 H26C 109.5
H26B C26 H26C 109.5
C30 C27 C29 108.2(3)
C30 C27 C28 109.3(3)
C29 C27 C28 107.9(3)
C30 C27 P4 117.1(2)
C29 C27 P4 105.6(2)
C28 C27 P4 108.4(3)
C27 C28 H28A 109.5
C27 C28 H28B 109.5
H28A C28 H28B 109.5
C27 C28 H28C 109.5
H28A C28 H28C 109.5
H28B C28 H28C 109.5
C27 C29 H29A 109.5
C27 C29 H29B 109.5
H29A C29 H29B 109.5
C27 C29 H29C 109.5
H29A C29 H29C 109.5
H29B C29 H29C 109.5
C27 C30 H30A 109.5
C27 C30 H30B 109.5
H30A C30 H30B 109.5
C27 C30 H30C 109.5
H30A C30 H30C 109.5
H30B C30 H30C 109.5

loop_
_geom_bond_atom_site_label_1
_geom_bond_atom_site_label_2
_geom_bond_distance
Ru1 N1 2.007(4)
Ru1 P2 2.3004(8)
Ru1 P1 2.3744(8)
Ru1 P3 2.3746(8)
Ru1 Cl1 2.5757(10)
Ru1 H 1.62(4)
N1 N2 1.008(5)
P1 C1 1.862(3)
P1 C7 1.906(3)
P1 C11 1.917(4)
P2 C3 1.832(3)
P2 C2 1.836(3)
P2 C5 1.839(3)
P3 C4 1.865(3)
P3 C15 1.898(3)
P3 C19 1.907(3)
P4 C6 1.859(3)
P4 C27 1.886(3)
P4 C23 1.887(3)
C1 C2 1.537(5)
C1 H1A 0.9900
C1 H1B 0.9900
C2 H2A 0.9900
C2 H2B 0.9900
C3 C4 1.535(4)
C3 H3A 0.9900
C3 H3B 0.9900
C4 H4A 0.9900
C4 H4B 0.9900
C5 C6 1.531(4)
C5 H5A 0.9900
C5 H5B 0.9900
C6 H6A 0.9900
C6 H6B 0.9900
C7 C8 1.530(5)
C7 C9 1.531(5)
C7 C10 1.533(5)
C8 H8A 0.9800
C8 H8B 0.9800
C8 H8C 0.9800
C9 H9A 0.9800
C9 H9B 0.9800
C9 H9C 0.9800
C10 H10A 0.9800
C10 H10B 0.9800
C10 H10C 0.9800
C11 C13 1.496(6)
C11 C14 1.509(5)
C11 C12 1.551(6)
C12 H12A 0.9800
C12 H12B 0.9800
C12 H12C 0.9800
C13 H13A 0.9800
C13 H13B 0.9800
C13 H13C 0.9800
C14 H14A 0.9800
C14 H14B 0.9800
C14 H14C 0.9800
C15 C18 1.527(5)
C15 C16 1.533(5)
C15 C17 1.532(5)
C16 H16A 0.9800
C16 H16B 0.9800
C16 H16C 0.9800
C17 H17A 0.9800
C17 H17B 0.9800
C17 H17C 0.9800
C18 H18A 0.9800
C18 H18B 0.9800
C18 H18C 0.9800
C19 C20 1.505(5)
C19 C22 1.511(5)
C19 C21 1.512(5)
C20 H20A 0.9800
C20 H20B 0.9800
C20 H20C 0.9800
C21 H21A 0.9800
C21 H21B 0.9800
C21 H21C 0.9800
C22 H22A 0.9800
C22 H22B 0.9800
C22 H22C 0.9800
C23 C24 1.529(5)
C23 C26 1.534(5)
C23 C25 1.539(5)
C24 H24A 0.9800
C24 H24B 0.9800
C24 H24C 0.9800
C25 H25A 0.9800
C25 H25B 0.9800
C25 H25C 0.9800
C26 H26A 0.9800
C26 H26B 0.9800
C26 H26C 0.9800
C27 C30 1.524(5)
C27 C29 1.532(5)
C27 C28 1.539(5)
C28 H28A 0.9800
C28 H28B 0.9800
C28 H28C 0.9800
C29 H29A 0.9800
C29 H29B 0.9800
C29 H29C 0.9800
C30 H30A 0.9800
C30 H30B 0.9800
C30 H30C 0.9800

loop_
_geom_torsion_atom_site_label_1
_geom_torsion_atom_site_label_2
_geom_torsion_atom_site_label_3
_geom_torsion_atom_site_label_4
_geom_torsion
C7 P1 C1 C2 152.7(2)
C11 P1 C1 C2 -94.5(3)
Ru1 P1 C1 C2 26.9(3)
P1 C1 C2 P2 -41.5(3)
C3 P2 C2 C1 155.1(2)
C5 P2 C2 C1 -98.5(2)
Ru1 P2 C2 C1 38.3(3)
C2 P2 C3 C4 -167.6(2)
C5 P2 C3 C4 82.9(2)
Ru1 P2 C3 C4 -49.1(2)
P2 C3 C4 P3 44.5(3)
C15 P3 C4 C3 -147.2(2)
C19 P3 C4 C3 100.4(2)
Ru1 P3 C4 C3 -21.3(2)
C3 P2 C5 C6 176.6(2)
C2 P2 C5 C6 66.0(3)
Ru1 P2 C5 C6 -62.7(3)
P2 C5 C6 P4 -176.76(16)
C27 P4 C6 C5 -109.2(2)
C23 P4 C6 C5 136.0(2)
C4 P3 C15 C18 177.3(3)
C19 P3 C15 C18 -75.5(3)
Ru1 P3 C15 C18 58.9(3)
C4 P3 C15 C16 61.3(3)
C19 P3 C15 C16 168.4(2)
Ru1 P3 C15 C16 -57.1(3)
C4 P3 C15 C17 -58.3(3)
C19 P3 C15 C17 48.9(3)
Ru1 P3 C15 C17 -176.7(3)
C6 P4 C23 C24 48.2(3)
C27 P4 C23 C24 -59.9(3)
C6 P4 C23 C26 173.0(2)
C27 P4 C23 C26 65.0(3)
C6 P4 C23 C25 -72.4(3)
C27 P4 C23 C25 179.6(2)
C6 P4 C27 C30 -59.7(3)
C23 P4 C27 C30 47.6(3)
C6 P4 C27 C29 60.7(3)
C23 P4 C27 C29 168.0(2)
C6 P4 C27 C28 176.1(3)
C23 P4 C27 C28 -76.6(3)
